data_4309948
loop_
_publ_author_name
'Feng He'
'Ming-Liang Tong'
'Xiao-Ming Chen'

_publ_section_title
;
Synthesis, Structures, and Magnetic Properties of Heteronuclear
Cu(II)-Ln(III) (Ln = La, Gd, or Tb) Complexes
;
_journal_name_full 'Inorganic Chemistry'
_journal_page_first 8285
_journal_page_last 8292
_journal_paper_doi 10.1021/ic0507159
_journal_volume 44
_journal_year 2005
_chemical_formula_sum 'C12 H16 Cu Gd N5 O13'
_chemical_formula_weight 659.09
_chemical_name_systematic
; 
 ? 
;
_space_group_IT_number 14
_symmetry_cell_setting monoclinic
_symmetry_space_group_name_Hall '-P 2yn'
_symmetry_space_group_name_H-M 'P 1 21/n 1'
_atom_sites_solution_hydrogens geom
_atom_sites_solution_primary direct
_atom_sites_solution_secondary difmap
_audit_creation_method SHELXL-97
_cell_angle_alpha 90.00
_cell_angle_beta 105.2200(10)
_cell_angle_gamma 90.00
_cell_formula_units_Z 4
_cell_length_a 7.5471(4)
_cell_length_b 19.8537(12)
_cell_length_c 13.8604(8)
_cell_measurement_temperature 298(2)
_cell_volume 2004.0(2)
_computing_structure_refinement 'SHELXL-97 (Sheldrick, 1997)'
_computing_structure_solution 'SHELXS-97 (Sheldrick, 1990)'
_diffrn_ambient_temperature 298(2)
_diffrn_measured_fraction_theta_full 0.926
_diffrn_measured_fraction_theta_max 0.926
_diffrn_radiation_monochromator graphite
_diffrn_radiation_source 'fine-focus sealed tube'
_diffrn_radiation_type MoK\a
_diffrn_radiation_wavelength 0.71073
_diffrn_reflns_av_R_equivalents 0.0207
_diffrn_reflns_av_sigmaI/netI 0.0240
_diffrn_reflns_limit_h_max 9
_diffrn_reflns_limit_h_min -10
_diffrn_reflns_limit_k_max 24
_diffrn_reflns_limit_k_min -25
_diffrn_reflns_limit_l_max 18
_diffrn_reflns_limit_l_min -11
_diffrn_reflns_number 12436
_diffrn_reflns_theta_full 28.30
_diffrn_reflns_theta_max 28.30
_diffrn_reflns_theta_min 1.84
_exptl_absorpt_coefficient_mu 4.421
_exptl_absorpt_correction_T_max 0.7414
_exptl_absorpt_correction_T_min 0.2289
_exptl_crystal_colour blue
_exptl_crystal_density_diffrn 2.185
_exptl_crystal_density_method 'not measured'
_exptl_crystal_F_000 1280
_exptl_crystal_size_max 0.47
_exptl_crystal_size_mid 0.38
_exptl_crystal_size_min 0.07
_refine_diff_density_max 1.238
_refine_diff_density_min -0.571
_refine_diff_density_rms 0.126
_refine_ls_extinction_method none
_refine_ls_goodness_of_fit_ref 0.886
_refine_ls_hydrogen_treatment mixed
_refine_ls_matrix_type full
_refine_ls_number_parameters 353
_refine_ls_number_reflns 4618
_refine_ls_number_restraints 0
_refine_ls_restrained_S_all 0.886
_refine_ls_R_factor_all 0.0306
_refine_ls_R_factor_gt 0.0288
_refine_ls_shift/su_max 0.422
_refine_ls_shift/su_mean 0.058
_refine_ls_structure_factor_coef Fsqd
_refine_ls_weighting_details 'calc w=1/[\s^2^(Fo^2^)+(0.0662P)^2^+3.3259P] where P=(Fo^2^+2Fc^2^)/3'
_refine_ls_weighting_scheme calc
_refine_ls_wR_factor_gt 0.0845
_refine_ls_wR_factor_ref 0.0860
_reflns_number_gt 4323
_reflns_number_total 4618
_reflns_threshold_expression >2sigma(I)
_cod_data_source_file ic0507159si20050507_083030_4.cif
_cod_data_source_block compound_1.Gd
_cod_database_code 4309948

loop_
_symmetry_equiv_pos_as_xyz
'x, y, z'
'-x+1/2, y+1/2, -z+1/2'
'-x, -y, -z'
'x-1/2, -y-1/2, z-1/2'

loop_
_atom_site_label
_atom_site_type_symbol
_atom_site_fract_x
_atom_site_fract_y
_atom_site_fract_z
_atom_site_U_iso_or_equiv
_atom_site_adp_type
_atom_site_occupancy
_atom_site_symmetry_multiplicity
_atom_site_calc_flag
_atom_site_refinement_flags
_atom_site_disorder_assembly
_atom_site_disorder_group
Gd1 Gd 0.04986(2) 0.231360(8) 0.842690(12) 0.02944(8) Uani 1 1 d . . .
Cu1 Cu 0.03976(5) 0.06298(2) 0.83253(3) 0.02881(11) Uani 1 1 d . . .
O1 O 0.1480(3) 0.12808(12) 0.92958(17) 0.0358(5) Uani 1 1 d . . .
O2 O -0.1128(3) 0.13481(12) 0.76813(18) 0.0344(5) Uani 1 1 d . . .
O3 O 0.2794(3) 0.17789(16) 0.75416(18) 0.0427(6) Uani 1 1 d . . .
O4 O 0.0589(4) 0.22770(14) 0.6491(2) 0.0429(7) Uani 1 1 d . . .
O5 O 0.2729(4) 0.17857(17) 0.5968(2) 0.0514(7) Uani 1 1 d . . .
O6 O -0.2922(4) 0.25223(14) 0.85742(19) 0.0365(5) Uani 1 1 d . . .
O7 O -0.2403(3) 0.27842(13) 0.71657(18) 0.0321(5) Uani 1 1 d . . .
O8 O -0.5032(3) 0.30159(15) 0.7437(2) 0.0469(7) Uani 1 1 d . . .
O9 O 0.0009(4) 0.35317(12) 0.8879(2) 0.0428(6) Uani 1 1 d . . .
O10 O 0.1300(4) 0.34499(14) 0.7678(2) 0.0450(6) Uani 1 1 d . . .
O11 O 0.0557(5) 0.44302(15) 0.8120(3) 0.0604(9) Uani 1 1 d . . .
O12 O 0.0330(6) 0.2453(2) 1.0193(2) 0.0411(7) Uani 1 1 d . . .
O13 O 0.3735(5) 0.2592(2) 0.9386(3) 0.0417(8) Uani 1 1 d . . .
N1 N 0.1724(4) -0.00258(15) 0.9330(2) 0.0318(6) Uani 1 1 d . . .
N2 N -0.0550(4) 0.01527(14) 0.7043(2) 0.0317(6) Uani 1 1 d . . .
N3 N 0.2060(4) 0.19431(15) 0.6652(2) 0.0337(6) Uani 1 1 d . . .
N4 N -0.3497(4) 0.27795(14) 0.7725(2) 0.0293(6) Uani 1 1 d . . .
N5 N 0.0613(4) 0.38245(16) 0.8219(2) 0.0374(7) Uani 1 1 d . . .
C1 C 0.2677(4) 0.02728(18) 1.0171(2) 0.0313(7) Uani 1 1 d . . .
C2 C 0.3699(6) -0.0103(2) 1.0970(3) 0.0425(9) Uani 1 1 d . . .
C3 C 0.3724(7) -0.0788(3) 1.0897(4) 0.0487(10) Uani 1 1 d . . .
C4 C 0.2741(6) -0.1102(2) 1.0037(3) 0.0466(9) Uani 1 1 d . . .
C5 C 0.1762(6) -0.0705(2) 0.9281(4) 0.0415(9) Uani 1 1 d . . .
C6 C 0.2535(5) 0.10273(19) 1.0200(3) 0.0348(7) Uani 1 1 d . . .
C7 C -0.1897(4) 0.05026(17) 0.6406(3) 0.0307(6) Uani 1 1 d . . .
C8 C -0.2741(6) 0.0261(2) 0.5476(3) 0.0410(8) Uani 1 1 d . . .
C9 C -0.2204(7) -0.0343(2) 0.5171(3) 0.0507(11) Uani 1 1 d . . .
C10 C -0.0816(7) -0.0697(2) 0.5809(3) 0.0500(10) Uani 1 1 d . . .
C11 C -0.0022(7) -0.0432(2) 0.6728(3) 0.0431(9) Uani 1 1 d . . .
C12 C -0.2377(5) 0.11689(19) 0.6783(3) 0.0374(8) Uani 1 1 d . . .
H2 H 0.409(6) 0.009(2) 1.138(3) 0.034(12) Uiso 1 1 d . . .
H3 H 0.419(9) -0.094(4) 1.124(6) 0.10(3) Uiso 1 1 d . . .
H4 H 0.276(6) -0.157(2) 0.996(3) 0.047(12) Uiso 1 1 d . . .
H5 H 0.137(8) -0.080(3) 0.893(4) 0.06(2) Uiso 1 1 d . . .
H6 H 0.210(7) 0.111(3) 1.064(4) 0.051(13) Uiso 1 1 d . . .
H7 H 0.374(6) 0.117(2) 1.034(3) 0.045(12) Uiso 1 1 d . . .
H8 H -0.342(7) 0.049(3) 0.517(4) 0.052(14) Uiso 1 1 d . . .
H9 H -0.270(8) -0.043(3) 0.464(4) 0.072(18) Uiso 1 1 d . . .
H10 H -0.047(8) -0.109(3) 0.558(5) 0.082(18) Uiso 1 1 d . . .
H11 H 0.071(7) -0.056(3) 0.702(4) 0.054(16) Uiso 1 1 d . . .
H12 H -0.236(6) 0.147(2) 0.631(3) 0.037(11) Uiso 1 1 d . . .
H13 H -0.352(7) 0.117(2) 0.682(4) 0.049(13) Uiso 1 1 d . . .
H14 H 0.074(7) 0.235(2) 1.050(4) 0.025(16) Uiso 1 1 d . . .
H15 H -0.015(10) 0.272(3) 1.029(5) 0.08(2) Uiso 1 1 d . . .
H16 H 0.437(7) 0.261(2) 0.913(4) 0.029(13) Uiso 1 1 d . . .
H17 H 0.387(7) 0.266(2) 0.971(4) 0.013(14) Uiso 1 1 d . . .

loop_
_atom_site_aniso_label
_atom_site_aniso_U_11
_atom_site_aniso_U_22
_atom_site_aniso_U_33
_atom_site_aniso_U_23
_atom_site_aniso_U_13
_atom_site_aniso_U_12
Gd1 0.03463(12) 0.02937(11) 0.02213(11) -0.00147(5) 0.00358(7) 0.00152(5)
Cu1 0.0322(2) 0.0258(2) 0.0236(2) -0.00035(14) -0.00110(15) 0.00236(14)
O1 0.0472(14) 0.0287(12) 0.0237(11) 0.0004(9) -0.0048(10) 0.0002(10)
O2 0.0386(12) 0.0274(11) 0.0283(12) -0.0033(9) -0.0069(10) 0.0033(9)
O3 0.0399(13) 0.0567(17) 0.0291(12) -0.0015(12) 0.0048(10) 0.0074(12)
O4 0.0489(16) 0.0529(18) 0.0252(13) 0.0028(10) 0.0068(12) 0.0137(12)
O5 0.0611(17) 0.0594(18) 0.0428(15) -0.0183(14) 0.0295(14) -0.0083(15)
O6 0.0408(13) 0.0429(13) 0.0262(12) 0.0043(11) 0.0096(10) -0.0020(11)
O7 0.0322(12) 0.0414(13) 0.0226(11) 0.0011(9) 0.0069(9) 0.0041(10)
O8 0.0312(12) 0.0515(17) 0.0559(17) 0.0043(13) 0.0077(12) 0.0101(11)
O9 0.0624(18) 0.0291(13) 0.0382(14) -0.0024(10) 0.0158(13) -0.0030(11)
O10 0.0497(16) 0.0455(16) 0.0417(15) 0.0036(12) 0.0154(13) -0.0045(12)
O11 0.091(2) 0.0312(15) 0.0486(17) 0.0105(13) 0.0009(16) -0.0026(14)
O12 0.0541(19) 0.0490(19) 0.0178(14) 0.0005(13) 0.0049(13) 0.0129(16)
O13 0.0349(16) 0.065(2) 0.0243(17) -0.0069(15) 0.0059(15) -0.0113(13)
N1 0.0328(13) 0.0313(14) 0.0288(14) 0.0028(11) 0.0037(11) 0.0005(11)
N2 0.0369(14) 0.0281(13) 0.0261(13) -0.0004(11) 0.0012(11) 0.0032(11)
N3 0.0392(14) 0.0372(15) 0.0260(13) -0.0078(11) 0.0107(11) -0.0058(12)
N4 0.0328(14) 0.0263(13) 0.0274(14) -0.0038(10) 0.0052(11) -0.0026(10)
N5 0.0397(16) 0.0356(16) 0.0286(14) 0.0022(12) -0.0060(12) -0.0043(12)
C1 0.0310(15) 0.0367(18) 0.0257(15) 0.0036(13) 0.0065(12) 0.0023(13)
C2 0.046(2) 0.051(2) 0.0251(18) 0.0043(17) -0.0006(16) 0.0044(18)
C3 0.054(2) 0.051(2) 0.039(2) 0.0193(19) 0.0073(19) 0.0114(19)
C4 0.053(2) 0.0329(19) 0.052(2) 0.0135(17) 0.0102(19) 0.0018(16)
C5 0.047(2) 0.0328(19) 0.040(2) 0.0056(17) 0.0039(19) -0.0021(16)
C6 0.0388(18) 0.0375(19) 0.0238(16) -0.0012(14) 0.0005(14) 0.0015(15)
C7 0.0330(15) 0.0275(15) 0.0284(16) 0.0006(12) 0.0023(13) -0.0021(12)
C8 0.049(2) 0.0350(19) 0.0309(18) 0.0001(15) -0.0043(16) -0.0034(16)
C9 0.074(3) 0.041(2) 0.0294(19) -0.0089(16) 0.0007(19) -0.004(2)
C10 0.070(3) 0.036(2) 0.042(2) -0.0099(17) 0.011(2) 0.0047(19)
C11 0.056(2) 0.0344(19) 0.036(2) 0.0004(15) 0.0060(18) 0.0107(18)
C12 0.0378(18) 0.0318(18) 0.0332(18) -0.0051(14) -0.0074(15) 0.0063(14)

loop_
_atom_type_symbol
_atom_type_description
_atom_type_scat_dispersion_real
_atom_type_scat_dispersion_imag
_atom_type_scat_source
C C 0.0033 0.0016 'International Tables Vol C Tables 4.2.6.8 and 6.1.1.4'
H H 0.0000 0.0000 'International Tables Vol C Tables 4.2.6.8 and 6.1.1.4'
N N 0.0061 0.0033 'International Tables Vol C Tables 4.2.6.8 and 6.1.1.4'
O O 0.0106 0.0060 'International Tables Vol C Tables 4.2.6.8 and 6.1.1.4'
Cu Cu 0.3201 1.2651 'International Tables Vol C Tables 4.2.6.8 and 6.1.1.4'
Gd Gd -0.1653 3.9035 'International Tables Vol C Tables 4.2.6.8 and 6.1.1.4'

loop_
_geom_angle_atom_site_label_1
_geom_angle_atom_site_label_2
_geom_angle_atom_site_label_3
_geom_angle
_geom_angle_site_symmetry_1
_geom_angle_site_symmetry_3
_geom_angle_publ_flag
O2 Gd1 O1 65.28(8) . . ?
O2 Gd1 O12 111.34(11) . . ?
O1 Gd1 O12 71.99(11) . . ?
O2 Gd1 O13 136.88(11) . . ?
O1 Gd1 O13 78.09(11) . . ?
O12 Gd1 O13 75.55(14) . . ?
O2 Gd1 O9 141.70(9) . . ?
O1 Gd1 O9 137.23(9) . . ?
O12 Gd1 O9 66.81(11) . . ?
O13 Gd1 O9 81.09(12) . . ?
O2 Gd1 O7 75.37(8) . . ?
O1 Gd1 O7 137.98(8) . . ?
O12 Gd1 O7 111.68(11) . . ?
O13 Gd1 O7 143.92(11) . . ?
O9 Gd1 O7 70.88(9) . . ?
O2 Gd1 O3 78.24(9) . . ?
O1 Gd1 O3 74.41(9) . . ?
O12 Gd1 O3 136.01(11) . . ?
O13 Gd1 O3 70.37(12) . . ?
O9 Gd1 O3 131.42(10) . . ?
O7 Gd1 O3 112.26(8) . . ?
O2 Gd1 O10 132.28(9) . . ?
O1 Gd1 O10 149.72(9) . . ?
O12 Gd1 O10 111.67(11) . . ?
O13 Gd1 O10 74.15(11) . . ?
O9 Gd1 O10 49.02(9) . . ?
O7 Gd1 O10 70.38(9) . . ?
O3 Gd1 O10 84.99(9) . . ?
O2 Gd1 O6 76.00(9) . . ?
O1 Gd1 O6 105.75(9) . . ?
O12 Gd1 O6 67.03(11) . . ?
O13 Gd1 O6 138.42(12) . . ?
O9 Gd1 O6 68.23(9) . . ?
O7 Gd1 O6 48.24(8) . . ?
O3 Gd1 O6 151.15(8) . . ?
O10 Gd1 O6 102.99(9) . . ?
O2 Gd1 O4 71.91(9) . . ?
O1 Gd1 O4 113.03(8) . . ?
O12 Gd1 O4 174.97(11) . . ?
O13 Gd1 O4 104.85(12) . . ?
O9 Gd1 O4 108.23(9) . . ?
O7 Gd1 O4 64.97(8) . . ?
O3 Gd1 O4 47.66(8) . . ?
O10 Gd1 O4 63.97(9) . . ?
O6 Gd1 O4 110.87(8) . . ?
O2 Gd1 Cu1 33.65(6) . . ?
O1 Gd1 Cu1 33.52(6) . . ?
O12 Gd1 Cu1 98.35(9) . . ?
O13 Gd1 Cu1 104.48(9) . . ?
O9 Gd1 Cu1 162.72(7) . . ?
O7 Gd1 Cu1 109.03(6) . . ?
O3 Gd1 Cu1 65.33(7) . . ?
O10 Gd1 Cu1 148.08(7) . . ?
O6 Gd1 Cu1 98.40(6) . . ?
O4 Gd1 Cu1 86.42(6) . . ?
O1 Cu1 O2 85.21(11) . . ?
O1 Cu1 N2 162.85(12) . . ?
O2 Cu1 N2 84.59(11) . . ?
O1 Cu1 N1 84.52(11) . . ?
O2 Cu1 N1 163.16(12) . . ?
N2 Cu1 N1 108.36(12) . . ?
O1 Cu1 Gd1 44.42(7) . . ?
O2 Cu1 Gd1 43.51(7) . . ?
N2 Cu1 Gd1 121.07(8) . . ?
N1 Cu1 Gd1 128.81(9) . . ?
C6 O1 Cu1 115.6(2) . . ?
C6 O1 Gd1 142.3(2) . . ?
Cu1 O1 Gd1 102.06(10) . . ?
C12 O2 Cu1 114.3(2) . . ?
C12 O2 Gd1 138.4(2) . . ?
Cu1 O2 Gd1 102.83(10) . . ?
N3 O3 Gd1 100.42(19) . . ?
N3 O4 Gd1 95.13(19) . . ?
N4 O6 Gd1 95.44(19) . . ?
N4 O7 Gd1 98.94(19) . . ?
N5 O9 Gd1 98.9(2) . . ?
N5 O10 Gd1 95.6(2) . . ?
C1 N1 C5 118.3(3) . . ?
C1 N1 Cu1 112.3(2) . . ?
C5 N1 Cu1 129.4(3) . . ?
C11 N2 C7 118.1(3) . . ?
C11 N2 Cu1 129.9(3) . . ?
C7 N2 Cu1 112.0(2) . . ?
O5 N3 O3 121.9(3) . . ?
O5 N3 O4 121.3(3) . . ?
O3 N3 O4 116.8(3) . . ?
O8 N4 O6 122.1(3) . . ?
O8 N4 O7 120.8(3) . . ?
O6 N4 O7 117.1(3) . . ?
O11 N5 O9 122.0(4) . . ?
O11 N5 O10 121.7(4) . . ?
O9 N5 O10 116.2(3) . . ?
N1 C1 C2 121.1(4) . . ?
N1 C1 C6 116.1(3) . . ?
C2 C1 C6 122.8(3) . . ?
C3 C2 C1 119.5(4) . . ?
C2 C3 C4 120.0(4) . . ?
C5 C4 C3 117.7(4) . . ?
N1 C5 C4 123.5(4) . . ?
O1 C6 C1 111.4(3) . . ?
N2 C7 C8 121.4(3) . . ?
N2 C7 C12 115.8(3) . . ?
C8 C7 C12 122.8(3) . . ?
C7 C8 C9 119.8(4) . . ?
C8 C9 C10 119.1(4) . . ?
C11 C10 C9 118.6(4) . . ?
N2 C11 C10 123.0(4) . . ?
O2 C12 C7 111.5(3) . . ?

loop_
_geom_bond_atom_site_label_1
_geom_bond_atom_site_label_2
_geom_bond_distance
_geom_bond_site_symmetry_2
_geom_bond_publ_flag
Gd1 O2 2.363(2) . ?
Gd1 O1 2.395(2) . ?
Gd1 O12 2.500(3) . ?
Gd1 O13 2.517(4) . ?
Gd1 O9 2.550(2) . ?
Gd1 O7 2.591(2) . ?
Gd1 O3 2.598(3) . ?
Gd1 O10 2.620(3) . ?
Gd1 O6 2.675(3) . ?
Gd1 O4 2.702(3) . ?
Gd1 Cu1 3.3459(5) . ?
Cu1 O1 1.889(2) . ?
Cu1 O2 1.902(2) . ?
Cu1 N2 1.974(3) . ?
Cu1 N1 1.976(3) . ?
O1 C6 1.391(4) . ?
O2 C12 1.396(4) . ?
O3 N3 1.255(4) . ?
O4 N3 1.262(4) . ?
O5 N3 1.226(4) . ?
O6 N4 1.252(4) . ?
O7 N4 1.272(4) . ?
O8 N4 1.216(4) . ?
O9 N5 1.266(4) . ?
O10 N5 1.261(5) . ?
O11 N5 1.210(4) . ?
N1 C1 1.336(4) . ?
N1 C5 1.350(5) . ?
N2 C11 1.338(5) . ?
N2 C7 1.351(4) . ?
C1 C2 1.389(5) . ?
C1 C6 1.503(5) . ?
C2 C3 1.365(7) . ?
C3 C4 1.376(7) . ?
C4 C5 1.364(6) . ?
C7 C8 1.367(5) . ?
C7 C12 1.501(5) . ?
C8 C9 1.368(6) . ?
C9 C10 1.373(7) . ?
C10 C11 1.363(6) . ?
